data_7237490
loop_
_publ_author_name
'Chaari, Mahdi'
'Kelemen, Zsolt'
'Planas, Jos\'e Giner'
'Teixidor, Francesc'
'Choquesillo-Lazarte, Duane'
'Ben Salah, Abdelhamid'
'Vi\~nas, Clara'
'N\'u\~nez, Rosario'

_publ_section_title
;
 Photoluminescence in m-carborane--anthracene triads: a combined
 experimental and computational study
;
_journal_issue 42
_journal_name_full 'Journal of Materials Chemistry C'
_journal_page_first 11336
_journal_paper_doi 10.1039/C8TC03741H
_journal_volume 6
_journal_year 2018
_chemical_formula_moiety 'C32 H32 B10'
_chemical_formula_sum 'C32 H32 B10'
_chemical_formula_weight 524.67
_space_group_crystal_system monoclinic
_space_group_IT_number 14
_space_group_name_Hall '-P 2ybc'
_space_group_name_H-M_alt 'P 1 21/c 1'
_atom_sites_solution_hydrogens geom
_audit_creation_date 2017-12-22
_audit_creation_method
;
Olex2 1.2
(compiled 2017.08.10 svn.r3458 for OlexSys, GUI svn.r5381)
;
_audit_update_record
;
2018-07-03 deposited with the CCDC.
2018-10-04 downloaded from the CCDC.
;
_cell_angle_alpha 90
_cell_angle_beta 100.673(3)
_cell_angle_gamma 90
_cell_formula_units_Z 4
_cell_length_a 14.9081(4)
_cell_length_b 18.3536(6)
_cell_length_c 10.6137(4)
_cell_measurement_reflns_used 4522
_cell_measurement_temperature 298(2)
_cell_measurement_theta_max 66.67
_cell_measurement_theta_min 3.02
_cell_volume 2853.85(16)
_computing_molecular_graphics 'Olex2 (Dolomanov et al., 2009)'
_computing_publication_material 'Olex2 (Dolomanov et al., 2009)'
_computing_structure_refinement 'XL (Sheldrick, 2008)'
_diffrn_ambient_temperature 298(2)
_diffrn_measured_fraction_theta_full 0.982
_diffrn_measured_fraction_theta_max 0.982
_diffrn_measurement_device_type 'Bruker APEX-II CCD'
_diffrn_measurement_method '\f and \w scans'
_diffrn_radiation_monochromator multilayer
_diffrn_radiation_type CuK\a
_diffrn_radiation_wavelength 1.54178
_diffrn_reflns_av_R_equivalents 0.0446
_diffrn_reflns_av_unetI/netI 0.0405
_diffrn_reflns_Laue_measured_fraction_full 0.982
_diffrn_reflns_Laue_measured_fraction_max 0.982
_diffrn_reflns_limit_h_max 17
_diffrn_reflns_limit_h_min -17
_diffrn_reflns_limit_k_max 21
_diffrn_reflns_limit_k_min -15
_diffrn_reflns_limit_l_max 10
_diffrn_reflns_limit_l_min -12
_diffrn_reflns_number 16421
_diffrn_reflns_point_group_measured_fraction_full 0.982
_diffrn_reflns_point_group_measured_fraction_max 0.982
_diffrn_reflns_theta_full 66.748
_diffrn_reflns_theta_max 66.748
_diffrn_reflns_theta_min 3.016
_diffrn_standards_number 0
_exptl_absorpt_coefficient_mu 0.464
_exptl_absorpt_correction_T_max 0.7528
_exptl_absorpt_correction_T_min 0.6427
_exptl_absorpt_correction_type multi-scan
_exptl_absorpt_process_details
'SADABS-2016/2 (Bruker,2016/2) was used for absorption correction. wR2(int) was 0.1039 before and 0.0471 after correction. The Ratio of minimum to maximum transmission is 0.8537. The \l/2 correction factor is Not present.'
_exptl_crystal_colour colourless
_exptl_crystal_colour_primary colourless
_exptl_crystal_density_diffrn 1.221
_exptl_crystal_description needle
_exptl_crystal_F_000 1096
_exptl_crystal_size_max 0.12
_exptl_crystal_size_mid 0.08
_exptl_crystal_size_min 0.08
_refine_diff_density_max 0.835
_refine_diff_density_min -0.157
_refine_diff_density_rms 0.035
_refine_ls_extinction_coef 0.0018(4)
_refine_ls_extinction_expression Fc^*^=kFc[1+0.001xFc^2^\l^3^/sin(2\q)]^-1/4^
_refine_ls_extinction_method 'SHELXL-2016/6 (Sheldrick 2016)'
_refine_ls_goodness_of_fit_ref 1.055
_refine_ls_hydrogen_treatment constr
_refine_ls_matrix_type full
_refine_ls_number_parameters 380
_refine_ls_number_reflns 4973
_refine_ls_number_restraints 0
_refine_ls_restrained_S_all 1.055
_refine_ls_R_factor_all 0.0705
_refine_ls_R_factor_gt 0.0542
_refine_ls_shift/su_max 0.000
_refine_ls_shift/su_mean 0.000
_refine_ls_structure_factor_coef Fsqd
_refine_ls_weighting_details 'w=1/[\s^2^(Fo^2^)+(0.0943P)^2^+0.4782P] where P=(Fo^2^+2Fc^2^)/3'
_refine_ls_weighting_scheme calc
_refine_ls_wR_factor_gt 0.1582
_refine_ls_wR_factor_ref 0.1702
_reflns_Friedel_coverage 0.000
_reflns_number_gt 3724
_reflns_number_total 4973
_reflns_threshold_expression 'I > 2\s(I)'
_cod_data_source_file c8tc03741h2.cif
_cod_data_source_block cm10
_cod_original_sg_symbol_H-M P2(1)/c
_cod_database_code 7237490
_shelx_shelxl_version_number 2016/6
_shelx_space_group_comment
;
The symmetry employed for this shelxl refinement is uniquely defined
by the following loop, which should always be used as a source of
symmetry information in preference to the above space-group names.
They are only intended as comments.
;
_shelx_estimated_absorpt_t_max 0.964
_shelx_estimated_absorpt_t_min 0.946
_olex2_refinement_description
;
1. Fixed Uiso
 At 1.2 times of:
  All B(H) groups, All C(H) groups, All C(H,H) groups
2.a Secondary CH2 refined with riding coordinates:
 C13(H13A,H13B), C28(H28A,H28B)
2.b Aromatic/amide H refined with riding coordinates:
 C16(H16), C17(H17), C18(H18), C19(H19), C21(H21), C23(H23), C24(H24),
 C25(H25), C26(H26), C31(H31), C32(H32), C33(H33), C34(H34), C36(H36), C38(H38),
  C39(H39), C40(H40), C41(H41)
2.c Boron cage BH refined with riding coordinates:
 B2(H2), B3(H3), B4(H4), B5(H5), B6(H6), B8(H8), B9(H9), B10(H10), B11(H11),
 B12(H12)
;
_olex2_submission_special_instructions 'No special instructions were received'

loop_
_space_group_symop_operation_xyz
'x, y, z'
'-x, y+1/2, -z+1/2'
'-x, -y, -z'
'x, -y-1/2, z-1/2'

loop_
_atom_site_label
_atom_site_type_symbol
_atom_site_fract_x
_atom_site_fract_y
_atom_site_fract_z
_atom_site_U_iso_or_equiv
_atom_site_adp_type
_atom_site_occupancy
_atom_site_site_symmetry_order
_atom_site_calc_flag
_atom_site_refinement_flags_posn
C1 C 0.65746(11) 0.16181(9) 0.49927(14) 0.0403(4) Uani 1 1 d .
B2 B 0.76134(13) 0.19916(11) 0.56379(17) 0.0415(4) Uani 1 1 d .
H2 H 0.770759 0.250006 0.619538 0.050 Uiso 1 1 calc R
B3 B 0.71905(13) 0.19927(11) 0.39605(17) 0.0399(4) Uani 1 1 d .
H3 H 0.700758 0.250205 0.342870 0.048 Uiso 1 1 calc R
B4 B 0.65653(14) 0.11826(12) 0.35543(19) 0.0460(5) Uani 1 1 d .
H4 H 0.597179 0.116208 0.276613 0.055 Uiso 1 1 calc R
B5 B 0.65983(15) 0.06781(12) 0.4983(2) 0.0497(5) Uani 1 1 d .
H5 H 0.602385 0.032952 0.511946 0.060 Uiso 1 1 calc R
B6 B 0.72373(14) 0.11808(12) 0.62681(19) 0.0474(5) Uani 1 1 d .
H6 H 0.707366 0.116044 0.723639 0.057 Uiso 1 1 calc R
C7 C 0.82868(11) 0.17279(9) 0.45881(15) 0.0410(4) Uani 1 1 d .
B8 B 0.76999(14) 0.12576(12) 0.32880(19) 0.0461(5) Uani 1 1 d .
H8 H 0.786039 0.128799 0.231868 0.055 Uiso 1 1 calc R
B9 B 0.73292(15) 0.04405(13) 0.3913(2) 0.0545(5) Uani 1 1 d .
H9 H 0.723913 -0.006595 0.334983 0.065 Uiso 1 1 calc R
B10 B 0.77474(15) 0.04368(13) 0.5604(2) 0.0548(5) Uani 1 1 d .
H10 H 0.792859 -0.007137 0.613997 0.066 Uiso 1 1 calc R
B11 B 0.83719(14) 0.12506(12) 0.60074(19) 0.0474(5) Uani 1 1 d .
H11 H 0.896280 0.127430 0.679922 0.057 Uiso 1 1 calc R
B12 B 0.84218(15) 0.07989(12) 0.4547(2) 0.0498(5) Uani 1 1 d .
H12 H 0.905116 0.052946 0.439037 0.060 Uiso 1 1 calc R
C13 C 0.57127(12) 0.19939(10) 0.52940(16) 0.0473(4) Uani 1 1 d .
H13A H 0.532920 0.162360 0.557494 0.057 Uiso 1 1 calc R
H13B H 0.589965 0.232394 0.600821 0.057 Uiso 1 1 calc R
C14 C 0.51402(11) 0.24177(10) 0.42140(16) 0.0454(4) Uani 1 1 d .
C15 C 0.44264(12) 0.20666(11) 0.33717(18) 0.0510(5) Uani 1 1 d .
C16 C 0.41794(14) 0.13232(12) 0.3501(2) 0.0621(5) Uani 1 1 d .
H16 H 0.450189 0.104880 0.417170 0.075 Uiso 1 1 calc R
C17 C 0.34870(16) 0.10046(15) 0.2673(2) 0.0770(7) Uani 1 1 d .
H17 H 0.333515 0.052153 0.279482 0.092 Uiso 1 1 calc R
C18 C 0.29981(17) 0.13992(18) 0.1634(3) 0.0870(8) Uani 1 1 d .
H18 H 0.253449 0.117326 0.105982 0.104 Uiso 1 1 calc R
C19 C 0.31996(16) 0.21047(18) 0.1467(2) 0.0801(7) Uani 1 1 d .
H19 H 0.287355 0.235904 0.077274 0.096 Uiso 1 1 calc R
C20 C 0.39022(13) 0.24687(13) 0.23334(19) 0.0593(5) Uani 1 1 d .
C21 C 0.40662(14) 0.32054(14) 0.2218(2) 0.0648(6) Uani 1 1 d .
H21 H 0.371847 0.346388 0.154694 0.078 Uiso 1 1 calc R
C22 C 0.47364(13) 0.35735(12) 0.30769(19) 0.0562(5) Uani 1 1 d .
C23 C 0.48787(17) 0.43378(14) 0.2994(2) 0.0724(7) Uani 1 1 d .
H23 H 0.452668 0.460002 0.233106 0.087 Uiso 1 1 calc R
C24 C 0.55105(19) 0.46910(13) 0.3850(3) 0.0791(7) Uani 1 1 d .
H24 H 0.557610 0.519310 0.379256 0.095 Uiso 1 1 calc R
C25 C 0.60710(17) 0.42978(13) 0.4832(2) 0.0707(6) Uani 1 1 d .
H25 H 0.651286 0.454135 0.541469 0.085 Uiso 1 1 calc R
C26 C 0.59719(14) 0.35689(12) 0.4936(2) 0.0583(5) Uani 1 1 d .
H26 H 0.635846 0.331978 0.558200 0.070 Uiso 1 1 calc R
C27 C 0.52932(12) 0.31703(10) 0.40856(17) 0.0476(4) Uani 1 1 d .
C28 C 0.90660(12) 0.22184(10) 0.43057(16) 0.0465(4) Uani 1 1 d .
H28A H 0.950383 0.190961 0.398976 0.056 Uiso 1 1 calc R
H28B H 0.881133 0.254592 0.361415 0.056 Uiso 1 1 calc R
C29 C 0.95832(11) 0.26747(10) 0.53900(16) 0.0451(4) Uani 1 1 d .
C30 C 1.03329(12) 0.23715(11) 0.62329(17) 0.0503(5) Uani 1 1 d .
C31 C 1.06396(13) 0.16419(13) 0.6130(2) 0.0633(6) Uani 1 1 d .
H31 H 1.034422 0.134912 0.546606 0.076 Uiso 1 1 calc R
C32 C 1.13522(16) 0.13633(15) 0.6978(3) 0.0781(7) Uani 1 1 d .
H32 H 1.153913 0.088623 0.688310 0.094 Uiso 1 1 calc R
C33 C 1.18117(16) 0.17927(18) 0.8003(3) 0.0857(8) Uani 1 1 d .
H33 H 1.228884 0.159303 0.859032 0.103 Uiso 1 1 calc R
C34 C 1.15624(15) 0.24877(16) 0.8131(2) 0.0759(7) Uani 1 1 d .
H34 H 1.187132 0.276435 0.880929 0.091 Uiso 1 1 calc R
C35 C 1.08309(12) 0.28103(13) 0.72461(18) 0.0567(5) Uani 1 1 d .
C36 C 1.06011(13) 0.35380(13) 0.73396(19) 0.0597(5) Uani 1 1 d .
H36 H 1.093501 0.382132 0.798795 0.072 Uiso 1 1 calc R
C37 C 0.98884(13) 0.38544(11) 0.64948(18) 0.0517(5) Uani 1 1 d .
C38 C 0.96709(16) 0.46100(12) 0.6571(2) 0.0661(6) Uani 1 1 d .
H38 H 1.001050 0.489554 0.721089 0.079 Uiso 1 1 calc R
C39 C 0.89856(17) 0.49167(13) 0.5737(2) 0.0720(6) Uani 1 1 d .
H39 H 0.886356 0.541142 0.579200 0.086 Uiso 1 1 calc R
C40 C 0.84560(16) 0.44904(13) 0.4784(2) 0.0670(6) Uani 1 1 d .
H40 H 0.798025 0.470467 0.421398 0.080 Uiso 1 1 calc R
C41 C 0.86277(14) 0.37697(11) 0.46831(18) 0.0552(5) Uani 1 1 d .
H41 H 0.825735 0.349876 0.405117 0.066 Uiso 1 1 calc R
C42 C 0.93541(11) 0.34149(10) 0.55094(16) 0.0453(4) Uani 1 1 d .

loop_
_atom_site_aniso_label
_atom_site_aniso_U_11
_atom_site_aniso_U_22
_atom_site_aniso_U_33
_atom_site_aniso_U_23
_atom_site_aniso_U_13
_atom_site_aniso_U_12
C1 0.0420(9) 0.0416(10) 0.0369(8) 0.0036(7) 0.0060(6) 0.0024(7)
B2 0.0440(11) 0.0451(11) 0.0355(9) -0.0004(8) 0.0078(7) 0.0001(8)
B3 0.0428(10) 0.0424(11) 0.0347(9) 0.0016(7) 0.0077(7) 0.0039(8)
B4 0.0461(11) 0.0481(12) 0.0423(10) -0.0054(8) 0.0043(8) 0.0029(9)
B5 0.0466(11) 0.0396(11) 0.0607(12) 0.0062(9) 0.0040(9) -0.0001(9)
B6 0.0445(11) 0.0534(13) 0.0425(10) 0.0117(9) 0.0034(8) 0.0013(9)
C7 0.0428(9) 0.0410(10) 0.0392(8) 0.0001(7) 0.0074(7) 0.0027(7)
B8 0.0467(11) 0.0489(12) 0.0424(10) -0.0070(8) 0.0075(8) 0.0043(9)
B9 0.0515(12) 0.0417(12) 0.0683(14) -0.0086(10) 0.0060(10) 0.0033(9)
B10 0.0500(12) 0.0444(12) 0.0675(13) 0.0134(10) 0.0046(10) 0.0053(10)
B11 0.0448(11) 0.0515(13) 0.0441(10) 0.0103(9) 0.0037(8) 0.0020(9)
B12 0.0467(12) 0.0429(12) 0.0582(12) -0.0006(9) 0.0055(9) 0.0089(9)
C13 0.0477(10) 0.0533(11) 0.0429(9) 0.0028(8) 0.0135(7) 0.0050(8)
C14 0.0386(9) 0.0535(11) 0.0459(9) 0.0025(8) 0.0125(7) 0.0092(8)
C15 0.0398(10) 0.0633(13) 0.0513(10) 0.0002(9) 0.0121(8) 0.0078(9)
C16 0.0513(12) 0.0638(14) 0.0719(13) -0.0012(10) 0.0132(10) -0.0020(10)
C17 0.0593(14) 0.0835(18) 0.0898(17) -0.0154(14) 0.0179(12) -0.0100(12)
C18 0.0600(15) 0.108(2) 0.0889(18) -0.0269(16) 0.0024(13) -0.0058(15)
C19 0.0563(14) 0.110(2) 0.0671(14) -0.0056(14) -0.0057(10) 0.0134(14)
C20 0.0434(10) 0.0777(16) 0.0564(11) -0.0001(10) 0.0086(8) 0.0129(10)
C21 0.0526(12) 0.0851(17) 0.0565(11) 0.0145(11) 0.0092(9) 0.0237(11)
C22 0.0524(11) 0.0613(13) 0.0594(11) 0.0110(9) 0.0221(9) 0.0182(10)
C23 0.0752(15) 0.0661(15) 0.0815(15) 0.0226(12) 0.0293(12) 0.0252(12)
C24 0.0905(18) 0.0525(14) 0.1059(19) 0.0074(13) 0.0479(16) 0.0074(13)
C25 0.0715(15) 0.0569(14) 0.0884(15) -0.0114(12) 0.0268(12) 0.0022(11)
C26 0.0576(12) 0.0556(12) 0.0627(12) -0.0039(9) 0.0134(9) 0.0077(10)
C27 0.0445(10) 0.0506(11) 0.0508(10) 0.0040(8) 0.0171(8) 0.0112(8)
C28 0.0472(10) 0.0491(11) 0.0452(9) -0.0004(8) 0.0138(7) -0.0008(8)
C29 0.0379(9) 0.0529(11) 0.0462(9) 0.0017(8) 0.0120(7) -0.0032(8)
C30 0.0376(9) 0.0599(12) 0.0554(10) 0.0066(9) 0.0137(8) -0.0024(8)
C31 0.0480(11) 0.0672(15) 0.0760(13) 0.0064(11) 0.0152(10) 0.0082(10)
C32 0.0555(13) 0.0843(18) 0.0971(18) 0.0235(14) 0.0209(12) 0.0179(12)
C33 0.0497(13) 0.112(2) 0.0907(18) 0.0356(16) 0.0017(12) 0.0072(14)
C34 0.0511(13) 0.100(2) 0.0719(14) 0.0176(13) -0.0021(10) -0.0076(13)
C35 0.0386(10) 0.0755(15) 0.0555(11) 0.0086(10) 0.0073(8) -0.0088(9)
C36 0.0507(11) 0.0730(15) 0.0546(11) -0.0037(10) 0.0079(9) -0.0187(10)
C37 0.0489(10) 0.0574(12) 0.0512(10) -0.0030(8) 0.0152(8) -0.0123(9)
C38 0.0779(15) 0.0581(14) 0.0669(13) -0.0131(10) 0.0253(11) -0.0178(11)
C39 0.0882(17) 0.0537(14) 0.0786(15) -0.0001(11) 0.0273(13) 0.0032(12)
C40 0.0720(14) 0.0590(14) 0.0710(13) 0.0078(11) 0.0159(11) 0.0092(11)
C41 0.0566(11) 0.0542(12) 0.0542(11) 0.0015(9) 0.0085(9) 0.0002(9)
C42 0.0415(9) 0.0508(11) 0.0455(9) 0.0012(8) 0.0130(7) -0.0056(8)

loop_
_atom_type_symbol
_atom_type_description
_atom_type_scat_dispersion_real
_atom_type_scat_dispersion_imag
_atom_type_scat_source
C C 0.0181 0.0091 'International Tables Vol C Tables 4.2.6.8 and 6.1.1.4'
H H 0.0000 0.0000 'International Tables Vol C Tables 4.2.6.8 and 6.1.1.4'
B B 0.0090 0.0039 'International Tables Vol C Tables 4.2.6.8 and 6.1.1.4'

loop_
_geom_angle_atom_site_label_1
_geom_angle_atom_site_label_2
_geom_angle_atom_site_label_3
_geom_angle
B2 C1 B4 113.45(13)
B2 C1 B5 112.57(13)
B2 C1 B6 61.82(11)
B3 C1 B2 62.63(10)
B3 C1 B4 62.13(11)
B3 C1 B5 112.72(13)
B3 C1 B6 113.33(13)
B4 C1 B5 61.77(11)
B6 C1 B4 112.99(14)
B6 C1 B5 61.89(12)
C13 C1 B2 117.60(14)
C13 C1 B3 121.52(14)
C13 C1 B4 121.41(14)
C13 C1 B5 117.84(14)
C13 C1 B6 115.12(13)
C1 B2 H2 124.7
C1 B2 B3 58.23(10)
C1 B2 B6 59.19(11)
C1 B2 B11 105.93(14)
B3 B2 H2 121.6
B6 B2 H2 122.0
B6 B2 B3 107.59(14)
B6 B2 B11 60.12(11)
C7 B2 C1 102.90(13)
C7 B2 H2 124.1
C7 B2 B3 59.13(10)
C7 B2 B6 106.00(14)
C7 B2 B11 59.70(10)
B11 B2 H2 121.4
B11 B2 B3 108.51(14)
C1 B3 B2 59.14(10)
C1 B3 H3 124.2
C1 B3 B4 59.53(10)
C1 B3 C7 102.97(12)
C1 B3 B8 106.03(14)
B2 B3 H3 121.6
B4 B3 B2 108.50(13)
B4 B3 H3 121.4
C7 B3 B2 58.32(10)
C7 B3 H3 124.6
C7 B3 B4 106.14(14)
C7 B3 B8 59.34(10)
B8 B3 B2 107.79(14)
B8 B3 H3 121.8
B8 B3 B4 60.27(11)
C1 B4 B3 58.33(10)
C1 B4 H4 124.3
C1 B4 B5 59.24(11)
C1 B4 B8 104.74(14)
C1 B4 B9 105.49(14)
B3 B4 H4 121.9
B3 B4 B5 107.57(14)
B3 B4 B8 59.80(11)
B3 B4 B9 107.81(15)
B5 B4 H4 121.6
B5 B4 B8 107.55(14)
B5 B4 B9 59.89(12)
B8 B4 H4 122.6
B9 B4 H4 122.1
B9 B4 B8 59.94(12)
C1 B5 B4 58.99(11)
C1 B5 H5 124.3
C1 B5 B6 58.89(11)
C1 B5 B9 105.45(14)
C1 B5 B10 105.47(15)
B4 B5 H5 121.2
B4 B5 B6 108.24(15)
B4 B5 B10 108.70(15)
B6 B5 H5 121.5
B6 B5 B10 59.96(13)
B9 B5 B4 60.10(12)
B9 B5 H5 121.9
B9 B5 B6 108.40(15)
B9 B5 B10 60.61(13)
B10 B5 H5 121.8
C1 B6 B2 58.98(10)
C1 B6 B5 59.22(11)
C1 B6 H6 123.8
C1 B6 B10 105.83(14)
C1 B6 B11 105.65(13)
B2 B6 B5 108.09(14)
B2 B6 H6 121.6
B2 B6 B10 108.00(14)
B2 B6 B11 59.96(11)
B5 B6 H6 121.4
B5 B6 B10 60.08(13)
B10 B6 H6 122.1
B11 B6 B5 108.10(15)
B11 B6 H6 122.2
B11 B6 B10 60.00(12)
B2 C7 B3 62.56(10)
B2 C7 B8 113.15(13)
B2 C7 B11 61.98(11)
B2 C7 B12 112.64(13)
B3 C7 B8 61.66(11)
B3 C7 B11 113.14(13)
B3 C7 B12 112.24(14)
B8 C7 B11 112.88(14)
B12 C7 B8 61.75(11)
B12 C7 B11 61.90(12)
C28 C7 B2 121.20(14)
C28 C7 B3 117.16(14)
C28 C7 B8 115.21(13)
C28 C7 B11 121.96(14)
C28 C7 B12 118.56(14)
B3 B8 B4 59.94(11)
B3 B8 H8 121.6
B3 B8 B9 107.99(14)
B3 B8 B12 107.85(14)
B4 B8 H8 122.2
C7 B8 B3 59.01(10)
C7 B8 B4 105.63(13)
C7 B8 H8 123.9
C7 B8 B9 105.77(14)
C7 B8 B12 59.01(11)
B9 B8 B4 60.03(12)
B9 B8 H8 122.1
B12 B8 B4 107.97(14)
B12 B8 H8 121.6
B12 B8 B9 60.08(12)
B4 B9 H9 121.6
B4 B9 B10 108.05(15)
B5 B9 B4 60.01(11)
B5 B9 B8 107.72(15)
B5 B9 H9 122.0
B5 B9 B10 59.88(12)
B5 B9 B12 107.33(15)
B8 B9 B4 60.03(12)
B8 B9 H9 121.8
B8 B9 B10 107.74(15)
B8 B9 B12 59.87(12)
B10 B9 H9 121.8
B12 B9 B4 107.81(16)
B12 B9 H9 122.1
B12 B9 B10 59.64(12)
B5 B10 B9 59.51(12)
B5 B10 H10 122.1
B6 B10 B5 59.95(12)
B6 B10 B9 107.52(15)
B6 B10 H10 122.0
B9 B10 H10 122.0
B11 B10 B5 107.92(15)
B11 B10 B6 59.90(12)
B11 B10 B9 108.06(15)
B11 B10 H10 121.5
B12 B10 B5 107.08(15)
B12 B10 B6 107.41(15)
B12 B10 B9 59.70(13)
B12 B10 H10 122.2
B12 B10 B11 60.09(12)
B2 B11 B6 59.92(11)
B2 B11 B10 108.04(15)
B2 B11 H11 121.9
B2 B11 B12 107.16(14)
B6 B11 B10 60.09(12)
B6 B11 H11 122.5
B6 B11 B12 107.42(15)
C7 B11 B2 58.32(10)
C7 B11 B6 104.79(13)
C7 B11 B10 105.45(15)
C7 B11 H11 124.4
C7 B11 B12 58.82(11)
B10 B11 H11 122.0
B10 B11 B12 59.92(13)
B12 B11 H11 122.0
C7 B12 B8 59.24(11)
C7 B12 B9 105.94(14)
C7 B12 B10 105.87(14)
C7 B12 B11 59.28(11)
C7 B12 H12 123.9
B8 B12 B9 60.06(12)
B8 B12 B10 108.70(15)
B8 B12 B11 108.69(14)
B8 B12 H12 121.2
B9 B12 B11 108.75(15)
B9 B12 H12 121.8
B10 B12 B9 60.66(13)
B10 B12 B11 59.99(12)
B10 B12 H12 121.8
B11 B12 H12 121.2
C1 C13 H13A 108.1
C1 C13 H13B 108.1
H13A C13 H13B 107.3
C14 C13 C1 116.60(13)
C14 C13 H13A 108.1
C14 C13 H13B 108.1
C15 C14 C13 119.91(17)
C27 C14 C13 119.89(16)
C27 C14 C15 120.14(17)
C14 C15 C16 123.60(18)
C14 C15 C20 119.46(19)
C16 C15 C20 116.94(19)
C15 C16 H16 119.0
C17 C16 C15 121.9(2)
C17 C16 H16 119.0
C16 C17 H17 119.7
C16 C17 C18 120.5(3)
C18 C17 H17 119.7
C17 C18 H18 119.9
C19 C18 C17 120.1(2)
C19 C18 H18 119.9
C18 C19 H19 119.3
C18 C19 C20 121.4(2)
C20 C19 H19 119.3
C19 C20 C15 119.1(2)
C21 C20 C15 119.42(19)
C21 C20 C19 121.5(2)
C20 C21 H21 118.9
C20 C21 C22 122.17(19)
C22 C21 H21 118.9
C21 C22 C23 122.2(2)
C21 C22 C27 118.9(2)
C23 C22 C27 118.9(2)
C22 C23 H23 119.1
C24 C23 C22 121.7(2)
C24 C23 H23 119.1
C23 C24 H24 120.1
C23 C24 C25 119.8(2)
C25 C24 H24 120.1
C24 C25 H25 119.7
C26 C25 C24 120.5(2)
C26 C25 H25 119.7
C25 C26 H26 119.0
C25 C26 C27 122.1(2)
C27 C26 H26 119.0
C14 C27 C22 119.74(18)
C14 C27 C26 123.33(17)
C26 C27 C22 116.91(19)
C7 C28 H28A 107.8
C7 C28 H28B 107.8
H28A C28 H28B 107.1
C29 C28 C7 118.10(13)
C29 C28 H28A 107.8
C29 C28 H28B 107.8
C30 C29 C28 119.75(17)
C30 C29 C42 119.95(17)
C42 C29 C28 120.18(16)
C29 C30 C31 123.36(19)
C29 C30 C35 119.54(19)
C31 C30 C35 117.10(18)
C30 C31 H31 119.1
C32 C31 C30 121.7(2)
C32 C31 H31 119.1
C31 C32 H32 119.7
C31 C32 C33 120.5(3)
C33 C32 H32 119.7
C32 C33 H33 119.9
C34 C33 C32 120.3(2)
C34 C33 H33 119.9
C33 C34 H34 119.4
C33 C34 C35 121.2(2)
C35 C34 H34 119.4
C34 C35 C30 119.1(2)
C36 C35 C30 119.58(18)
C36 C35 C34 121.4(2)
C35 C36 H36 119.1
C37 C36 C35 121.84(19)
C37 C36 H36 119.1
C36 C37 C38 121.7(2)
C36 C37 C42 119.39(19)
C38 C37 C42 118.94(19)
C37 C38 H38 119.3
C39 C38 C37 121.4(2)
C39 C38 H38 119.3
C38 C39 H39 120.0
C38 C39 C40 119.9(2)
C40 C39 H39 120.0
C39 C40 H40 119.6
C41 C40 C39 120.9(2)
C41 C40 H40 119.6
C40 C41 H41 118.9
C40 C41 C42 122.2(2)
C42 C41 H41 118.9
C29 C42 C37 119.59(17)
C29 C42 C41 123.75(17)
C41 C42 C37 116.64(18)

loop_
_geom_bond_atom_site_label_1
_geom_bond_atom_site_label_2
_geom_bond_distance
C1 B2 1.716(3)
C1 B3 1.700(2)
C1 B4 1.721(2)
C1 B5 1.726(3)
C1 B6 1.720(2)
C1 C13 1.543(2)
B2 H2 1.1000
B2 B3 1.775(3)
B2 B6 1.765(3)
B2 C7 1.702(2)
B2 B11 1.766(3)
B3 H3 1.1000
B3 B4 1.765(3)
B3 C7 1.717(2)
B3 B8 1.763(3)
B4 H4 1.1000
B4 B5 1.769(3)
B4 B8 1.771(3)
B4 B9 1.771(3)
B5 H5 1.1000
B5 B6 1.772(3)
B5 B9 1.767(3)
B5 B10 1.774(3)
B6 H6 1.1000
B6 B10 1.772(3)
B6 B11 1.768(3)
C7 B8 1.723(2)
C7 B11 1.727(2)
C7 B12 1.719(3)
C7 C28 1.542(2)
B8 H8 1.1000
B8 B9 1.769(3)
B8 B12 1.766(3)
B9 H9 1.1000
B9 B10 1.787(3)
B9 B12 1.770(3)
B10 H10 1.1000
B10 B11 1.770(3)
B10 B12 1.769(3)
B11 H11 1.1000
B11 B12 1.772(3)
B12 H12 1.1000
C13 H13A 0.9700
C13 H13B 0.9700
C13 C14 1.512(2)
C14 C15 1.412(3)
C14 C27 1.411(3)
C15 C16 1.426(3)
C15 C20 1.432(3)
C16 H16 0.9300
C16 C17 1.358(3)
C17 H17 0.9300
C17 C18 1.405(4)
C18 H18 0.9300
C18 C19 1.348(4)
C19 H19 0.9300
C19 C20 1.425(3)
C20 C21 1.384(3)
C21 H21 0.9300
C21 C22 1.396(3)
C22 C23 1.424(3)
C22 C27 1.433(3)
C23 H23 0.9300
C23 C24 1.348(3)
C24 H24 0.9300
C24 C25 1.408(3)
C25 H25 0.9300
C25 C26 1.353(3)
C26 H26 0.9300
C26 C27 1.427(3)
C28 H28A 0.9700
C28 H28B 0.9700
C28 C29 1.514(2)
C29 C30 1.410(3)
C29 C42 1.412(3)
C30 C31 1.426(3)
C30 C35 1.435(3)
C31 H31 0.9300
C31 C32 1.358(3)
C32 H32 0.9300
C32 C33 1.413(4)
C33 H33 0.9300
C33 C34 1.343(4)
C34 H34 0.9300
C34 C35 1.429(3)
C35 C36 1.387(3)
C36 H36 0.9300
C36 C37 1.385(3)
C37 C38 1.430(3)
C37 C42 1.439(3)
C38 H38 0.9300
C38 C39 1.345(3)
C39 H39 0.9300
C39 C40 1.400(3)
C40 H40 0.9300
C40 C41 1.355(3)
C41 H41 0.9300
C41 C42 1.419(3)
